data_7220348
loop_
_publ_author_name
'Wang, Hongfeng'
'Grosjean, Arnaud'
'Sinito, Chiara'
'Kaiba, Abdellah'
'Bald\'e, Ch\'erif'
'Desplanches, C\'edric'
'L\'etard, Jean-Fran\,cois'
'Guionneau, Philippe'

_publ_section_title
;
 Towards synergy between spin-crossover and metal--ligand bond break in
 molecular crystals: structural investigations of eight seven-coordinated
 Fe(ii) macrocyclic complexes
;
_journal_issue 22
_journal_name_full CrystEngComm
_journal_page_first 4075
_journal_paper_doi 10.1039/C5CE00557D
_journal_volume 17
_journal_year 2015
_chemical_formula_sum 'C36 H52 Fe2 N14 O S4'
_chemical_formula_weight 936.85
_space_group_crystal_system monoclinic
_space_group_IT_number 14
_space_group_name_Hall '-P 2yn'
_space_group_name_H-M_alt 'P 1 21/n 1'
_symmetry_space_group_name_Hall '-P 2yn'
_symmetry_space_group_name_H-M 'P 1 21/n 1'
_atom_sites_solution_hydrogens mixed
_audit_creation_method SHELXL-2014/6
_audit_update_record
;
2015-03-18 deposited with the CCDC.
2015-04-17 downloaded from the CCDC.
;
_cell_angle_alpha 90
_cell_angle_beta 96.556(2)
_cell_angle_gamma 90
_cell_formula_units_Z 2
_cell_length_a 7.7530(3)
_cell_length_b 11.7757(5)
_cell_length_c 24.0225(10)
_cell_measurement_temperature 300(2)
_cell_volume 2178.84(15)
_computing_structure_refinement 'SHELXL-2014/6 (Sheldrick, 2014)'
_diffrn_ambient_temperature 300(2)
_diffrn_measured_fraction_theta_full 0.980
_diffrn_measured_fraction_theta_max 0.981
_diffrn_radiation_type MoK\a
_diffrn_radiation_wavelength 0.71073
_diffrn_reflns_av_R_equivalents 0.0275
_diffrn_reflns_av_unetI/netI 0.0256
_diffrn_reflns_laue_measured_fraction_full 0.980
_diffrn_reflns_laue_measured_fraction_max 0.981
_diffrn_reflns_limit_h_max 10
_diffrn_reflns_limit_h_min -10
_diffrn_reflns_limit_k_max 15
_diffrn_reflns_limit_k_min -15
_diffrn_reflns_limit_l_max 30
_diffrn_reflns_limit_l_min -31
_diffrn_reflns_number 14445
_diffrn_reflns_point_group_measured_fraction_full 0.980
_diffrn_reflns_point_group_measured_fraction_max 0.981
_diffrn_reflns_theta_full 25.242
_diffrn_reflns_theta_max 27.541
_diffrn_reflns_theta_min 1.707
_exptl_absorpt_coefficient_mu 0.905
_exptl_absorpt_correction_type none
_exptl_crystal_density_diffrn 1.428
_exptl_crystal_description prism
_exptl_crystal_F_000 980
_exptl_crystal_size_max 0.850
_exptl_crystal_size_mid 0.380
_exptl_crystal_size_min 0.250
_refine_diff_density_max 1.035
_refine_diff_density_min -1.033
_refine_diff_density_rms 0.068
_refine_ls_extinction_method none
_refine_ls_goodness_of_fit_ref 1.066
_refine_ls_hydrogen_treatment mixed
_refine_ls_matrix_type full
_refine_ls_number_parameters 278
_refine_ls_number_reflns 4923
_refine_ls_number_restraints 6
_refine_ls_restrained_S_all 1.067
_refine_ls_R_factor_all 0.0549
_refine_ls_R_factor_gt 0.0482
_refine_ls_shift/su_max 0.001
_refine_ls_shift/su_mean 0.000
_refine_ls_structure_factor_coef Fsqd
_refine_ls_weighting_details 'w=1/[\s^2^(Fo^2^)+(0.0711P)^2^+1.5564P] where P=(Fo^2^+2Fc^2^)/3'
_refine_ls_weighting_scheme calc
_refine_ls_wR_factor_gt 0.1334
_refine_ls_wR_factor_ref 0.1401
_reflns_Friedel_coverage 0.000
_reflns_number_gt 4294
_reflns_number_total 4923
_reflns_threshold_expression 'I > 2\s(I)'
_cod_data_source_file c5ce00557d2.cif
_cod_data_source_block shelx
_cod_depositor_comments 'Adding full bibliography for 7220335--7220350.cif.'
_cod_database_code 7220348
_shelx_space_group_comment
;
The symmetry employed for this shelxl refinement is uniquely defined
by the following loop, which should always be used as a source of
symmetry information in preference to the above space-group names.
They are only intended as comments.
;
_shelx_estimated_absorpt_t_min 0.513
_shelx_estimated_absorpt_t_max 0.805
_shelxl_version_number 2014/6

loop_
_space_group_symop_operation_xyz
'x, y, z'
'-x+1/2, y+1/2, -z+1/2'
'-x, -y, -z'
'x-1/2, -y-1/2, z-1/2'

loop_
_atom_site_label
_atom_site_type_symbol
_atom_site_fract_x
_atom_site_fract_y
_atom_site_fract_z
_atom_site_U_iso_or_equiv
_atom_site_adp_type
_atom_site_occupancy
_atom_site_site_symmetry_order
_atom_site_calc_flag
_atom_site_refinement_flags_posn
_atom_site_refinement_flags_adp
_atom_site_refinement_flags_occupancy
C1 C 1.0159(3) 0.1727(2) 0.25677(10) 0.0420(5) Uani 1 1 d . . .
C2 C 0.6645(3) 0.2791(2) 0.48750(11) 0.0498(6) Uani 1 1 d . . .
C3 C 0.7988(4) 0.4488(3) 0.28268(12) 0.0596(7) Uani 1 1 d . . .
H3A H 0.7248 0.4924 0.2553 0.072 Uiso 1 1 calc R U .
H3B H 0.8736 0.4018 0.2625 0.072 Uiso 1 1 calc R U .
C4 C 0.9080(5) 0.5281(3) 0.31932(15) 0.0763(10) Uani 1 1 d . . .
H4A H 0.8341 0.5716 0.3413 0.092 Uiso 1 1 calc R U .
H4B H 0.9638 0.5809 0.2961 0.092 Uiso 1 1 calc R U .
C5 C 1.0492(5) 0.4674(4) 0.35947(17) 0.0857(11) Uani 1 1 d D . .
H5A H 1.1166 0.4178 0.3380 0.103 Uiso 1 1 calc R U .
H5B H 1.1273 0.5236 0.3780 0.103 Uiso 1 1 calc R U .
C6 C 0.7034(3) -0.0162(2) 0.36937(10) 0.0469(5) Uani 1 1 d . . .
C7 C 0.7044(5) -0.1334(3) 0.37648(12) 0.0624(8) Uani 1 1 d . . .
H7 H 0.6085 -0.1771 0.3632 0.075 Uiso 1 1 calc R U .
C8 C 0.8507(5) -0.1825(3) 0.40361(15) 0.0727(9) Uani 1 1 d . . .
H8 H 0.8548 -0.2609 0.4084 0.087 Uiso 1 1 calc R U .
C9 C 0.9915(5) -0.1175(3) 0.42383(14) 0.0655(8) Uani 1 1 d . . .
H9 H 1.0906 -0.1507 0.4424 0.079 Uiso 1 1 calc R U .
C10 C 0.9815(3) -0.0007(2) 0.41565(10) 0.0480(6) Uani 1 1 d . . .
C11 C 1.1211(3) 0.0819(3) 0.43623(10) 0.0491(6) Uani 1 1 d . . .
C12 C 1.2893(4) 0.0383(3) 0.46669(14) 0.0677(8) Uani 1 1 d . . .
H12A H 1.3773 0.0956 0.4665 0.101 Uiso 1 1 calc R U .
H12B H 1.3248 -0.0287 0.4483 0.101 Uiso 1 1 calc R U .
H12C H 1.2726 0.0203 0.5047 0.101 Uiso 1 1 calc R U .
C13 C 0.5559(3) 0.0490(3) 0.33974(10) 0.0492(6) Uani 1 1 d . . .
C14 C 0.3862(4) -0.0107(3) 0.32145(14) 0.0675(8) Uani 1 1 d . . .
H14A H 0.2913 0.0372 0.3288 0.101 Uiso 1 1 calc R U .
H14B H 0.3814 -0.0805 0.3418 0.101 Uiso 1 1 calc R U .
H14C H 0.3783 -0.0267 0.2821 0.101 Uiso 1 1 calc R U .
C15 C 0.4616(4) 0.2305(3) 0.30338(14) 0.0592(7) Uani 1 1 d . . .
H15A H 0.3950 0.2673 0.3300 0.071 Uiso 1 1 calc R U .
H15B H 0.3821 0.1890 0.2766 0.071 Uiso 1 1 calc R U .
C16 C 0.5588(4) 0.3173(3) 0.27368(12) 0.0569(7) Uani 1 1 d . . .
H16A H 0.6158 0.2807 0.2446 0.068 Uiso 1 1 calc R U .
H16B H 0.4780 0.3731 0.2561 0.068 Uiso 1 1 calc R U .
C17 C 1.0944(4) 0.3805(3) 0.45238(13) 0.0635(8) Uani 1 1 d . . .
H17A H 1.0287 0.3698 0.4840 0.076 Uiso 1 1 calc R U .
H17B H 1.1696 0.4458 0.4601 0.076 Uiso 1 1 calc R U .
C18 C 1.2028(4) 0.2766(3) 0.44508(13) 0.0584(7) Uani 1 1 d . . .
H18A H 1.2830 0.2910 0.4177 0.070 Uiso 1 1 calc R U .
H18B H 1.2691 0.2562 0.4804 0.070 Uiso 1 1 calc R U .
N1 N 0.9699(3) 0.1988(2) 0.29920(10) 0.0517(5) Uani 1 1 d . . .
N2 N 0.6982(4) 0.2639(3) 0.44279(11) 0.0686(7) Uani 1 1 d . . .
N3 N 0.6889(3) 0.3743(2) 0.31340(9) 0.0488(5) Uani 1 1 d D . .
N4 N 0.9733(4) 0.4018(2) 0.40087(11) 0.0624(6) Uani 1 1 d D . .
N5 N 1.0838(3) 0.1851(2) 0.42590(9) 0.0479(5) Uani 1 1 d . . .
N6 N 0.8405(3) 0.04828(19) 0.38856(8) 0.0434(4) Uani 1 1 d . . .
N7 N 0.5882(3) 0.1532(2) 0.33237(9) 0.0466(5) Uani 1 1 d . . .
O1 O 1.3585(10) 0.4853(7) 0.5712(3) 0.115(3) Uani 0.5 1 d D . P
S1 S 1.08342(10) 0.13694(7) 0.19715(3) 0.0575(2) Uani 1 1 d . . .
S2 S 0.61965(13) 0.29836(11) 0.55114(4) 0.0807(3) Uani 1 1 d . . .
Fe1 Fe 0.83714(4) 0.23402(3) 0.37096(2) 0.04017(14) Uani 1 1 d . . .
H102 H 1.463(7) 0.512(10) 0.578(4) 0.130 Uiso 0.5 1 d D U P
H101 H 1.341(12) 0.472(10) 0.5356(13) 0.130 Uiso 0.5 1 d D U P
H301 H 0.639(4) 0.419(2) 0.3348(12) 0.056(9) Uiso 1 1 d D . .
H401 H 0.880(4) 0.450(3) 0.4081(17) 0.115(17) Uiso 1 1 d D . .

loop_
_atom_site_aniso_label
_atom_site_aniso_U_11
_atom_site_aniso_U_22
_atom_site_aniso_U_33
_atom_site_aniso_U_23
_atom_site_aniso_U_13
_atom_site_aniso_U_12
C1 0.0355(10) 0.0482(12) 0.0413(12) 0.0014(10) -0.0001(9) 0.0029(9)
C2 0.0417(12) 0.0620(16) 0.0454(14) -0.0077(11) 0.0039(10) -0.0027(11)
C3 0.0698(18) 0.0580(16) 0.0509(15) 0.0115(12) 0.0065(13) 0.0068(14)
C4 0.090(2) 0.068(2) 0.069(2) 0.0186(16) 0.0003(18) -0.0165(18)
C5 0.084(2) 0.093(3) 0.079(2) 0.007(2) 0.0009(19) -0.030(2)
C6 0.0486(13) 0.0583(14) 0.0334(11) 0.0002(10) 0.0031(9) -0.0098(11)
C7 0.075(2) 0.0611(17) 0.0486(15) -0.0005(12) -0.0021(14) -0.0177(15)
C8 0.099(3) 0.0507(16) 0.0654(19) 0.0028(14) -0.0023(18) -0.0046(17)
C9 0.0704(19) 0.0628(18) 0.0602(17) 0.0061(14) -0.0060(14) 0.0107(15)
C10 0.0480(13) 0.0594(15) 0.0355(11) 0.0023(10) 0.0003(10) 0.0036(11)
C11 0.0408(12) 0.0676(17) 0.0375(12) 0.0010(11) -0.0017(9) 0.0037(11)
C12 0.0501(15) 0.090(2) 0.0591(17) 0.0014(16) -0.0106(13) 0.0142(15)
C13 0.0394(12) 0.0713(17) 0.0365(11) -0.0067(11) 0.0032(9) -0.0089(11)
C14 0.0481(15) 0.090(2) 0.0626(18) -0.0077(16) -0.0007(13) -0.0219(15)
C15 0.0387(13) 0.0769(19) 0.0588(17) -0.0083(14) -0.0083(12) 0.0086(12)
C16 0.0568(15) 0.0646(17) 0.0453(13) -0.0016(12) -0.0112(12) 0.0124(13)
C17 0.0677(18) 0.0692(18) 0.0491(15) -0.0085(13) -0.0133(13) -0.0146(15)
C18 0.0436(14) 0.0744(19) 0.0545(16) -0.0026(13) -0.0066(12) -0.0127(13)
N1 0.0478(11) 0.0636(14) 0.0445(11) -0.0024(10) 0.0081(9) 0.0038(10)
N2 0.0594(15) 0.100(2) 0.0483(14) -0.0118(13) 0.0134(12) -0.0008(14)
N3 0.0516(12) 0.0545(12) 0.0397(11) -0.0030(9) 0.0025(9) 0.0074(10)
N4 0.0733(17) 0.0577(14) 0.0522(13) -0.0009(11) -0.0101(12) -0.0070(13)
N5 0.0389(10) 0.0622(13) 0.0407(10) -0.0013(9) -0.0042(8) -0.0045(9)
N6 0.0418(10) 0.0531(12) 0.0345(9) 0.0007(8) 0.0006(8) -0.0015(9)
N7 0.0366(10) 0.0613(13) 0.0408(10) -0.0041(9) -0.0007(8) -0.0009(9)
O1 0.134(6) 0.121(5) 0.090(4) 0.001(4) 0.017(4) 0.078(5)
S1 0.0566(4) 0.0768(5) 0.0392(3) -0.0058(3) 0.0061(3) 0.0091(3)
S2 0.0817(6) 0.1165(8) 0.0461(4) -0.0194(4) 0.0169(4) -0.0048(5)
Fe1 0.0362(2) 0.0519(2) 0.03172(19) -0.00235(13) 0.00077(13) -0.00105(13)

loop_
_atom_type_symbol
_atom_type_description
_atom_type_scat_dispersion_real
_atom_type_scat_dispersion_imag
_atom_type_scat_source
C C 0.0033 0.0016 'International Tables Vol C Tables 4.2.6.8 and 6.1.1.4'
H H 0.0000 0.0000 'International Tables Vol C Tables 4.2.6.8 and 6.1.1.4'
N N 0.0061 0.0033 'International Tables Vol C Tables 4.2.6.8 and 6.1.1.4'
O O 0.0106 0.0060 'International Tables Vol C Tables 4.2.6.8 and 6.1.1.4'
S S 0.1246 0.1234 'International Tables Vol C Tables 4.2.6.8 and 6.1.1.4'
Fe Fe 0.3463 0.8444 'International Tables Vol C Tables 4.2.6.8 and 6.1.1.4'

loop_
_geom_angle_atom_site_label_1
_geom_angle_atom_site_label_2
_geom_angle_atom_site_label_3
_geom_angle
N1 C1 S1 179.2(2)
N2 C2 S2 178.7(3)
N3 C3 C4 113.6(3)
C3 C4 C5 113.3(3)
N4 C5 C4 111.3(3)
N6 C6 C7 121.7(3)
N6 C6 C13 114.0(2)
C7 C6 C13 124.3(3)
C8 C7 C6 118.1(3)
C7 C8 C9 120.9(3)
C8 C9 C10 118.1(3)
N6 C10 C9 121.7(3)
N6 C10 C11 113.6(2)
C9 C10 C11 124.8(3)
N5 C11 C10 114.8(2)
N5 C11 C12 125.9(3)
C10 C11 C12 119.4(3)
N7 C13 C6 114.3(2)
N7 C13 C14 126.0(3)
C6 C13 C14 119.6(3)
N7 C15 C16 107.9(2)
N3 C16 C15 110.3(2)
N4 C17 C18 110.3(2)
N5 C18 C17 107.2(2)
C1 N1 Fe1 168.9(2)
C2 N2 Fe1 163.4(3)
C16 N3 C3 109.8(2)
C16 N3 Fe1 108.19(17)
C3 N3 Fe1 115.88(17)
C5 N4 C17 113.4(3)
C5 N4 Fe1 116.9(2)
C17 N4 Fe1 109.68(19)
C11 N5 C18 121.7(2)
C11 N5 Fe1 121.03(17)
C18 N5 Fe1 117.15(18)
C10 N6 C6 119.6(2)
C10 N6 Fe1 120.46(17)
C6 N6 Fe1 119.88(17)
C13 N7 C15 122.6(2)
C13 N7 Fe1 121.62(18)
C15 N7 Fe1 115.53(18)
N1 Fe1 N2 177.93(11)
N1 Fe1 N6 88.06(9)
N2 Fe1 N6 90.25(10)
N1 Fe1 N7 93.12(8)
N2 Fe1 N7 85.16(10)
N6 Fe1 N7 69.77(8)
N1 Fe1 N5 88.19(8)
N2 Fe1 N5 92.34(10)
N6 Fe1 N5 69.49(8)
N7 Fe1 N5 139.17(9)
N1 Fe1 N4 99.83(10)
N2 Fe1 N4 82.24(11)
N6 Fe1 N4 141.64(8)
N7 Fe1 N4 145.75(9)
N5 Fe1 N4 73.28(9)
N1 Fe1 N3 84.91(8)
N2 Fe1 N3 95.71(10)
N6 Fe1 N3 142.26(8)
N7 Fe1 N3 73.65(8)
N5 Fe1 N3 146.89(9)
N4 Fe1 N3 76.08(9)

loop_
_geom_bond_atom_site_label_1
_geom_bond_atom_site_label_2
_geom_bond_distance
C1 N1 1.159(3)
C1 S1 1.635(2)
C2 N2 1.148(4)
C2 S2 1.622(3)
C3 N3 1.478(4)
C3 C4 1.481(5)
C4 C5 1.548(6)
C5 N4 1.438(5)
C6 N6 1.344(3)
C6 C7 1.390(4)
C6 C13 1.489(4)
C7 C8 1.370(5)
C8 C9 1.376(5)
C9 C10 1.389(4)
C10 N6 1.338(3)
C10 C11 1.497(4)
C11 N5 1.266(4)
C11 C12 1.511(4)
C13 N7 1.269(4)
C13 C14 1.512(4)
C15 N7 1.456(4)
C15 C16 1.498(5)
C16 N3 1.469(4)
C17 N4 1.487(4)
C17 C18 1.506(5)
C18 N5 1.459(3)
N1 Fe1 2.147(2)
N2 Fe1 2.165(3)
N3 Fe1 2.367(2)
N4 Fe1 2.315(3)
N5 Fe1 2.270(2)
N6 Fe1 2.227(2)
N7 Fe1 2.255(2)
